data_1511934
loop_
_publ_author_name
'Xiong, Yuan'
'Schaus, Scott E.'
'Porco, Jr, John A'

_publ_section_title
;
 Metal-catalyzed cascade rearrangements of 3-alkynyl flavone ethers.
;
_journal_issue 8
_journal_name_full 'Organic letters'
_journal_page_first 1962
_journal_page_last 1965
_journal_paper_doi 10.1021/ol400631b
_journal_volume 15
_journal_year 2013
_chemical_formula_moiety 'C19 H14 O3'
_chemical_formula_sum 'C19 H14 O3'
_chemical_formula_weight 290.30
_chemical_name_systematic
; 
 ? 
;
_space_group_IT_number 2
_symmetry_cell_setting triclinic
_symmetry_space_group_name_Hall '-P 1'
_symmetry_space_group_name_H-M 'P -1'
_atom_sites_solution_hydrogens geom
_atom_sites_solution_primary direct
_atom_sites_solution_secondary difmap
_audit_creation_method SHELXL-97
_audit_update_record
;
2012-10-17 # Formatted by publCIF
;
_cell_angle_alpha 71.552(2)
_cell_angle_beta 73.334(2)
_cell_angle_gamma 69.603(2)
_cell_formula_units_Z 2
_cell_length_a 8.7377(5)
_cell_length_b 8.8960(5)
_cell_length_c 10.4794(6)
_cell_measurement_reflns_used 9969
_cell_measurement_temperature 100(2)
_cell_measurement_theta_max 66.549
_cell_measurement_theta_min 4.538
_cell_volume 709.85(7)
_computing_cell_refinement 'SAINT (Bruker, 2006)'
_computing_data_collection 'APEX2 (Bruker, 2006)'
_computing_data_reduction 'SAINT (Bruker, 2006)'
_computing_molecular_graphics 'OLEX2 (Dolmanov, et al. 2009)'
_computing_publication_material 'PublCIF v.1.9.5_c (IUCr)'
_computing_structure_refinement 'SHELXL-97 (Sheldrick, 1997)'
_computing_structure_solution 'SHELXS-97 (Sheldrick, 1990)'
_diffrn_ambient_temperature 100(2)
_diffrn_measured_fraction_theta_full 0.992
_diffrn_measured_fraction_theta_max 0.992
_diffrn_measurement_device_type 'Bruker Proteum-R'
_diffrn_measurement_method '\w & \f scans'
_diffrn_radiation_monochromator multilayer
_diffrn_radiation_source 'rotating anode'
_diffrn_radiation_type CuK\a
_diffrn_radiation_wavelength 1.54178
_diffrn_reflns_av_R_equivalents 0.0362
_diffrn_reflns_av_sigmaI/netI 0.0258
_diffrn_reflns_limit_h_max 8
_diffrn_reflns_limit_h_min -10
_diffrn_reflns_limit_k_max 8
_diffrn_reflns_limit_k_min -10
_diffrn_reflns_limit_l_max 11
_diffrn_reflns_limit_l_min -12
_diffrn_reflns_number 13833
_diffrn_reflns_theta_full 66.66
_diffrn_reflns_theta_max 66.66
_diffrn_reflns_theta_min 4.54
_diffrn_standards_decay_% 0
_diffrn_standards_interval_count 0
_diffrn_standards_interval_time 0
_diffrn_standards_number 0
_exptl_absorpt_coefficient_mu 0.741
_exptl_absorpt_correction_T_max 0.7528
_exptl_absorpt_correction_T_min 0.6818
_exptl_absorpt_correction_type multi-scan
_exptl_absorpt_process_details 'SADABS (Sheldrick, 1996)'
_exptl_crystal_colour colorless
_exptl_crystal_density_diffrn 1.358
_exptl_crystal_density_method 'not measured'
_exptl_crystal_description fragment
_exptl_crystal_F_000 304
_exptl_crystal_size_max 0.206
_exptl_crystal_size_mid 0.180
_exptl_crystal_size_min 0.106
_refine_diff_density_max 0.231
_refine_diff_density_min -0.238
_refine_diff_density_rms 0.041
_refine_ls_extinction_method none
_refine_ls_goodness_of_fit_ref 1.042
_refine_ls_hydrogen_treatment constr
_refine_ls_matrix_type full
_refine_ls_number_parameters 216
_refine_ls_number_reflns 2491
_refine_ls_number_restraints 24
_refine_ls_restrained_S_all 1.044
_refine_ls_R_factor_all 0.0376
_refine_ls_R_factor_gt 0.0368
_refine_ls_shift/su_max 0.000
_refine_ls_shift/su_mean 0.000
_refine_ls_structure_factor_coef Fsqd
_refine_ls_weighting_details 'calc w=1/[\s^2^(Fo^2^)+(0.0399P)^2^+0.4001P] where P=(Fo^2^+2Fc^2^)/3'
_refine_ls_weighting_scheme calc
_refine_ls_wR_factor_gt 0.0924
_refine_ls_wR_factor_ref 0.0931
_reflns_number_gt 2397
_reflns_number_total 2491
_reflns_threshold_expression >2sigma(I)
_cod_data_source_file ol400631b_si_001.cif
_cod_data_source_block yuan5_0m
_cod_database_code 1511934

loop_
_symmetry_equiv_pos_as_xyz
'x, y, z'
'-x, -y, -z'

loop_
_atom_site_label
_atom_site_type_symbol
_atom_site_fract_x
_atom_site_fract_y
_atom_site_fract_z
_atom_site_U_iso_or_equiv
_atom_site_adp_type
_atom_site_occupancy
_atom_site_symmetry_multiplicity
_atom_site_calc_flag
_atom_site_refinement_flags
_atom_site_disorder_assembly
_atom_site_disorder_group
O2 O 0.54106(11) 0.18324(12) 0.44184(10) 0.0221(2) Uani 1 1 d . . .
C1 C 0.69042(18) 0.05861(19) -0.05363(15) 0.0256(3) Uani 1 1 d . . .
H1 H 0.6524 0.0642 -0.1318 0.031 Uiso 1 1 calc R . .
C2 C 0.65717(16) 0.20117(17) -0.01144(14) 0.0208(3) Uani 1 1 d . A .
H2 H 0.5960 0.3050 -0.0588 0.025 Uiso 1 1 calc R . .
C3 C 0.71677(15) 0.18705(16) 0.10347(13) 0.0165(3) Uani 1 1 d D . .
C5 C 0.79714(16) 0.21395(15) 0.29355(13) 0.0161(3) Uani 1 1 d D . .
C6 C 0.95552(16) 0.26282(16) 0.27084(13) 0.0172(3) Uani 1 1 d . A .
C7 C 0.96999(17) 0.41833(17) 0.19500(15) 0.0218(3) Uani 1 1 d . . .
H7 H 0.8791 0.4984 0.1572 0.026 Uiso 1 1 calc R A .
C8 C 1.11808(18) 0.45650(18) 0.17449(16) 0.0253(3) Uani 1 1 d . A .
H8 H 1.1286 0.5622 0.1214 0.030 Uiso 1 1 calc R . .
C9 C 1.24970(17) 0.34162(18) 0.23086(16) 0.0259(3) Uani 1 1 d . . .
H9 H 1.3503 0.3686 0.2171 0.031 Uiso 1 1 calc R A .
C10 C 0.77972(18) -0.09414(18) 0.01785(15) 0.0258(3) Uani 1 1 d . A .
H10 H 0.8008 -0.1902 -0.0132 0.031 Uiso 1 1 calc R . .
C11 C 0.83794(17) -0.10913(17) 0.13192(14) 0.0221(3) Uani 1 1 d . . .
H11 H 0.8984 -0.2129 0.1798 0.026 Uiso 1 1 calc R A .
C12 C 0.80390(15) 0.03451(16) 0.17327(13) 0.0174(3) Uani 1 1 d D A .
C13 C 0.68153(16) 0.23053(16) 0.42716(14) 0.0181(3) Uani 1 1 d . A .
C14 C 0.44103(18) 0.21355(19) 0.56290(15) 0.0258(3) Uani 1 1 d . . .
H14 H 0.3359 0.1919 0.5996 0.031 Uiso 1 1 calc R . .
C15 C 0.51116(18) 0.27793(18) 0.62288(15) 0.0247(3) Uani 1 1 d . A .
H15 H 0.4652 0.3098 0.7075 0.030 Uiso 1 1 calc R . .
C16 C 0.66938(17) 0.28997(16) 0.53526(14) 0.0210(3) Uani 1 1 d . . .
C17 C 0.7882(2) 0.35467(19) 0.56697(16) 0.0295(3) Uani 1 1 d . A .
H17A H 0.8523 0.2674 0.6320 0.044 Uiso 1 1 calc R . .
H17B H 0.7255 0.4493 0.6075 0.044 Uiso 1 1 calc R . .
H17C H 0.8645 0.3895 0.4821 0.044 Uiso 1 1 calc R . .
C18 C 1.08855(17) 0.14719(17) 0.32714(14) 0.0212(3) Uani 1 1 d . . .
H18 H 1.0790 0.0408 0.3791 0.025 Uiso 1 1 calc R A .
C19 C 1.23508(17) 0.18671(18) 0.30770(16) 0.0253(3) Uani 1 1 d . A .
H19 H 1.3254 0.1078 0.3470 0.030 Uiso 1 1 calc R . .
O1A O 0.84809(18) 0.03973(15) 0.28665(13) 0.0178(2) Uani 0.932(3) 1 d PD A 1
O3A O 0.62603(12) 0.45594(12) 0.15358(10) 0.0193(3) Uani 0.932(3) 1 d PD A 1
C4A C 0.7004(12) 0.3093(4) 0.1748(7) 0.0163(5) Uani 0.932(3) 1 d PD A 1
O3B O 0.904(2) -0.0951(16) 0.3719(16) 0.033(5) Uani 0.068(3) 1 d PDU A 2
C4B C 0.845(3) 0.032(2) 0.2949(19) 0.0178(2) Uani 0.068(3) 1 d PDU A 2
O1B O 0.711(12) 0.299(3) 0.174(7) 0.0163(5) Uani 0.068(3) 1 d PD A 2

loop_
_atom_site_aniso_label
_atom_site_aniso_U_11
_atom_site_aniso_U_22
_atom_site_aniso_U_33
_atom_site_aniso_U_23
_atom_site_aniso_U_13
_atom_site_aniso_U_12
O2 0.0179(5) 0.0287(5) 0.0214(5) -0.0068(4) -0.0008(4) -0.0105(4)
C1 0.0267(7) 0.0350(8) 0.0212(7) -0.0114(6) -0.0032(6) -0.0131(6)
C2 0.0181(7) 0.0251(7) 0.0200(7) -0.0052(5) -0.0048(5) -0.0063(6)
C3 0.0127(6) 0.0196(7) 0.0182(6) -0.0060(5) -0.0012(5) -0.0059(5)
C5 0.0161(6) 0.0138(6) 0.0194(7) -0.0054(5) -0.0048(5) -0.0031(5)
C6 0.0158(6) 0.0209(7) 0.0176(6) -0.0092(5) -0.0025(5) -0.0050(5)
C7 0.0175(7) 0.0208(7) 0.0276(7) -0.0078(6) -0.0038(5) -0.0047(5)
C8 0.0226(7) 0.0227(7) 0.0334(8) -0.0106(6) -0.0004(6) -0.0106(6)
C9 0.0177(7) 0.0315(8) 0.0360(8) -0.0189(7) -0.0011(6) -0.0098(6)
C10 0.0289(8) 0.0243(7) 0.0269(7) -0.0134(6) 0.0033(6) -0.0113(6)
C11 0.0208(7) 0.0188(7) 0.0240(7) -0.0068(5) 0.0011(5) -0.0054(5)
C12 0.0136(6) 0.0217(7) 0.0170(6) -0.0052(5) -0.0002(5) -0.0070(5)
C13 0.0162(6) 0.0166(6) 0.0213(7) -0.0036(5) -0.0045(5) -0.0047(5)
C14 0.0195(7) 0.0317(8) 0.0212(7) -0.0056(6) 0.0028(6) -0.0072(6)
C15 0.0243(7) 0.0240(7) 0.0207(7) -0.0070(6) -0.0012(6) -0.0020(6)
C16 0.0241(7) 0.0170(6) 0.0211(7) -0.0058(5) -0.0054(6) -0.0030(5)
C17 0.0353(8) 0.0313(8) 0.0294(8) -0.0146(6) -0.0067(6) -0.0116(7)
C18 0.0210(7) 0.0227(7) 0.0225(7) -0.0071(6) -0.0060(6) -0.0065(6)
C19 0.0183(7) 0.0285(8) 0.0324(8) -0.0132(6) -0.0088(6) -0.0021(6)
O1A 0.0195(5) 0.0157(5) 0.0193(5) -0.0054(4) -0.0064(4) -0.0033(4)
O3A 0.0171(5) 0.0164(6) 0.0250(6) -0.0058(4) -0.0071(4) -0.0023(4)
C4A 0.0124(16) 0.0183(8) 0.0184(6) -0.0037(7) -0.0026(7) -0.0056(8)
O3B 0.046(10) 0.016(7) 0.037(9) 0.000(6) -0.017(7) -0.009(6)
C4B 0.0195(5) 0.0157(5) 0.0193(5) -0.0054(4) -0.0064(4) -0.0033(4)
O1B 0.0124(16) 0.0183(8) 0.0184(6) -0.0037(7) -0.0026(7) -0.0056(8)

loop_
_atom_type_symbol
_atom_type_description
_atom_type_scat_dispersion_real
_atom_type_scat_dispersion_imag
_atom_type_scat_source
C C 0.0181 0.0091 'International Tables Vol C Tables 4.2.6.8 and 6.1.1.4'
H H 0.0000 0.0000 'International Tables Vol C Tables 4.2.6.8 and 6.1.1.4'
O O 0.0492 0.0322 'International Tables Vol C Tables 4.2.6.8 and 6.1.1.4'

loop_
_geom_angle_atom_site_label_1
_geom_angle_atom_site_label_2
_geom_angle_atom_site_label_3
_geom_angle
C14 O2 C13 106.18(11)
C2 C1 C10 120.66(13)
C2 C1 H1 119.7
C10 C1 H1 119.7
C1 C2 C3 117.61(13)
C1 C2 H2 121.2
C3 C2 H2 121.2
C12 C3 O1B 104.9(8)
C12 C3 C2 120.80(12)
O1B C3 C2 134.3(8)
C12 C3 C4A 107.85(14)
O1B C3 C4A 4(3)
C2 C3 C4A 131.31(14)
O1A C5 C13 108.61(11)
O1A C5 O1B 101.5(8)
C13 C5 O1B 112(4)
O1A C5 C4B 3.2(8)
C13 C5 C4B 105.5(8)
O1B C5 C4B 103.5(10)
O1A C5 C6 107.40(11)
C13 C5 C6 114.52(11)
O1B C5 C6 112(4)
C4B C5 C6 108.7(8)
O1A C5 C4A 104.20(13)
C13 C5 C4A 109.3(4)
O1B C5 C4A 3(3)
C4B C5 C4A 106.1(7)
C6 C5 C4A 112.2(4)
C7 C6 C18 119.69(12)
C7 C6 C5 121.73(12)
C18 C6 C5 118.58(12)
C6 C7 C8 119.80(13)
C6 C7 H7 120.1
C8 C7 H7 120.1
C9 C8 C7 120.36(13)
C9 C8 H8 119.8
C7 C8 H8 119.8
C8 C9 C19 119.95(13)
C8 C9 H9 120.0
C19 C9 H9 120.0
C11 C10 C1 122.04(13)
C11 C10 H10 119.0
C1 C10 H10 119.0
C10 C11 C12 116.81(13)
C10 C11 H11 121.6
C12 C11 H11 121.6
O1A C12 C11 123.97(13)
O1A C12 C3 113.93(12)
C11 C12 C3 122.08(12)
O1A C12 C4B 3.5(8)
C11 C12 C4B 121.6(7)
C3 C12 C4B 116.1(7)
C16 C13 O2 110.44(12)
C16 C13 C5 137.68(12)
O2 C13 C5 111.67(11)
C15 C14 O2 110.79(12)
C15 C14 H14 124.6
O2 C14 H14 124.6
C14 C15 C16 107.27(13)
C14 C15 H15 126.4
C16 C15 H15 126.4
C13 C16 C15 105.32(12)
C13 C16 C17 130.68(13)
C15 C16 C17 123.99(13)
C16 C17 H17A 109.5
C16 C17 H17B 109.5
H17A C17 H17B 109.5
C16 C17 H17C 109.5
H17A C17 H17C 109.5
H17B C17 H17C 109.5
C19 C18 C6 120.22(13)
C19 C18 H18 119.9
C6 C18 H18 119.9
C18 C19 C9 119.97(13)
C18 C19 H19 120.0
C9 C19 H19 120.0
C12 O1A C5 108.10(11)
O3A C4A C3 130.0(2)
O3A C4A C5 124.36(18)
C3 C4A C5 105.62(16)
O3B C4B C12 122.2(16)
O3B C4B C5 134.4(16)
C12 C4B C5 103.4(9)
C3 O1B C5 111.5(13)

loop_
_geom_bond_atom_site_label_1
_geom_bond_atom_site_label_2
_geom_bond_distance
O2 C14 1.3646(17)
O2 C13 1.3848(16)
C1 C2 1.383(2)
C1 C10 1.403(2)
C1 H1 0.9500
C2 C3 1.3983(19)
C2 H2 0.9500
C3 C12 1.3882(19)
C3 O1B 1.397(18)
C3 C4A 1.451(3)
C5 O1A 1.4755(18)
C5 C13 1.4893(18)
C5 O1B 1.501(18)
C5 C4B 1.522(17)
C5 C6 1.5251(17)
C5 C4A 1.555(3)
C6 C7 1.3892(19)
C6 C18 1.3904(19)
C7 C8 1.3916(19)
C7 H7 0.9500
C8 C9 1.380(2)
C8 H8 0.9500
C9 C19 1.388(2)
C9 H9 0.9500
C10 C11 1.381(2)
C10 H10 0.9500
C11 C12 1.3859(19)
C11 H11 0.9500
C12 O1A 1.3688(19)
C12 C4B 1.413(18)
C13 C16 1.3584(19)
C14 C15 1.339(2)
C14 H14 0.9500
C15 C16 1.442(2)
C15 H15 0.9500
C16 C17 1.502(2)
C17 H17A 0.9800
C17 H17B 0.9800
C17 H17C 0.9800
C18 C19 1.387(2)
C18 H18 0.9500
C19 H19 0.9500
O3A C4A 1.218(3)
O3B C4B 1.203(16)

loop_
_geom_torsion_atom_site_label_1
_geom_torsion_atom_site_label_2
_geom_torsion_atom_site_label_3
_geom_torsion_atom_site_label_4
_geom_torsion
C10 C1 C2 C3 0.5(2)
C1 C2 C3 C12 -0.94(19)
C1 C2 C3 O1B 179(7)
C1 C2 C3 C4A -178.4(6)
O1A C5 C6 C7 141.81(12)
C13 C5 C6 C7 -97.49(15)
O1B C5 C6 C7 31.4(19)
C4B C5 C6 C7 144.9(7)
C4A C5 C6 C7 27.9(3)
O1A C5 C6 C18 -37.67(16)
C13 C5 C6 C18 83.03(15)
O1B C5 C6 C18 -148.1(19)
C4B C5 C6 C18 -34.6(7)
C4A C5 C6 C18 -151.6(2)
C18 C6 C7 C8 0.8(2)
C5 C6 C7 C8 -178.68(12)
C6 C7 C8 C9 -1.0(2)
C7 C8 C9 C19 0.4(2)
C2 C1 C10 C11 -0.1(2)
C1 C10 C11 C12 0.1(2)
C10 C11 C12 O1A 177.77(13)
C10 C11 C12 C3 -0.53(19)
C10 C11 C12 C4B 174.7(11)
O1B C3 C12 O1A 2(5)
C2 C3 C12 O1A -177.47(12)
C4A C3 C12 O1A 0.5(5)
O1B C3 C12 C11 -179(5)
C2 C3 C12 C11 0.99(19)
C4A C3 C12 C11 178.9(5)
O1B C3 C12 C4B 6(5)
C2 C3 C12 C4B -174.5(10)
C4A C3 C12 C4B 3.5(11)
C14 O2 C13 C16 -0.48(15)
C14 O2 C13 C5 -176.27(11)
O1A C5 C13 C16 126.31(17)
O1B C5 C13 C16 -122(2)
C4B C5 C13 C16 125.7(8)
C6 C5 C13 C16 6.3(2)
C4A C5 C13 C16 -120.6(3)
O1A C5 C13 O2 -59.54(14)
O1B C5 C13 O2 52(2)
C4B C5 C13 O2 -60.2(7)
C6 C5 C13 O2 -179.57(10)
C4A C5 C13 O2 53.6(3)
C13 O2 C14 C15 0.51(16)
O2 C14 C15 C16 -0.36(16)
O2 C13 C16 C15 0.26(15)
C5 C13 C16 C15 174.46(15)
O2 C13 C16 C17 179.53(13)
C5 C13 C16 C17 -6.3(3)
C14 C15 C16 C13 0.05(16)
C14 C15 C16 C17 -179.27(13)
C7 C6 C18 C19 0.0(2)
C5 C6 C18 C19 179.47(12)
C6 C18 C19 C9 -0.5(2)
C8 C9 C19 C18 0.3(2)
C11 C12 O1A C5 177.66(12)
C3 C12 O1A C5 -3.92(16)
C4B C12 O1A C5 -134(14)
C13 C5 O1A C12 121.83(12)
O1B C5 O1A C12 3(4)
C4B C5 O1A C12 133(14)
C6 C5 O1A C12 -113.80(12)
C4A C5 O1A C12 5.4(5)
C12 C3 C4A O3A -175.6(10)
O1B C3 C4A O3A 151(72)
C2 C3 C4A O3A 2.0(15)
C12 C3 C4A C5 2.9(7)
O1B C3 C4A C5 -30(71)
C2 C3 C4A C5 -179.4(2)
O1A C5 C4A O3A 173.7(9)
C13 C5 C4A O3A 57.7(10)
O1B C5 C4A O3A -151(71)
C4B C5 C4A O3A 171.0(12)
C6 C5 C4A O3A -70.5(10)
O1A C5 C4A C3 -5.0(7)
C13 C5 C4A C3 -121.0(5)
O1B C5 C4A C3 30(70)
C4B C5 C4A C3 -7.7(12)
C6 C5 C4A C3 110.8(5)
O1A C12 C4B O3B -137(15)
C11 C12 C4B O3B -4(2)
C3 C12 C4B O3B 171.7(14)
O1A C12 C4B C5 43(13)
C11 C12 C4B C5 176.2(5)
C3 C12 C4B C5 -8.3(16)
O1A C5 C4B O3B 136(16)
C13 C5 C4B O3B -55(2)
O1B C5 C4B O3B -173(5)
C6 C5 C4B O3B 68(2)
C4A C5 C4B O3B -171(2)
O1A C5 C4B C12 -44(13)
C13 C5 C4B C12 125.2(10)
O1B C5 C4B C12 7(5)
C6 C5 C4B C12 -111.5(11)
C4A C5 C4B C12 9.3(15)
C12 C3 O1B C5 0(8)
C2 C3 O1B C5 180(2)
C4A C3 O1B C5 147(78)
O1A C5 O1B C3 -2(8)
C13 C5 O1B C3 -118(6)
C4B C5 O1B C3 -5(8)
C6 C5 O1B C3 112(6)
C4A C5 O1B C3 -147(77)
